data_4030080
loop_
_publ_author_name
'Pr\'evost, Michel'
'Dostie, Starr'
'Waltz, Marie-\`Eve'
'Guindon, Yvan'

_publ_section_title
;
 Investigation of Diastereoselective Acyclic \a-Alkoxydithioacetal
 Substitutions Involving Thiacarbenium Intermediates.
;
_journal_issue 21
_journal_name_full 'The Journal of organic chemistry'
_journal_page_first 10504
_journal_paper_doi 10.1021/jo502181a
_journal_volume 79
_journal_year 2014
_chemical_compound_source 'synthesized by the authors, see text'
_chemical_formula_moiety 'C16 H30 N2 O3 S Si'
_chemical_formula_sum 'C16 H30 N2 O3 S Si'
_chemical_formula_weight 358.570
_chemical_name_systematic
; 
 ? 
;
_space_group_IT_number 2
_symmetry_cell_setting triclinic
_symmetry_space_group_name_Hall '-P 1'
_symmetry_space_group_name_H-M 'P -1'
_atom_sites_solution_hydrogens geom
_atom_sites_solution_primary direct
_atom_sites_solution_secondary difmap
_audit_creation_method 'SHELXL96 (Sheldrick, 1996)'
_cell_angle_alpha 93.802(1)
_cell_angle_beta 98.632(1)
_cell_angle_gamma 100.149(1)
_cell_formula_units_Z 2
_cell_length_a 6.6294(1)
_cell_length_b 9.4896(1)
_cell_length_c 16.8567(2)
_cell_measurement_reflns_used 10281
_cell_measurement_temperature 293
_cell_measurement_theta_max 72.94
_cell_measurement_theta_min 2.66
_cell_volume 1027.35(2)
_computing_cell_refinement 'SAINT (Bruker, 1999)'
_computing_data_collection 'SMART (Bruker, 1999)'
_computing_data_reduction 'SAINT (Bruker, 1999)'
_computing_molecular_graphics 'SHELXTL (Bruker, 1997)'
_computing_publication_material 'SHELXL96 (Sheldrick, 1996)'
_computing_structure_refinement 'SHELXL96 (Sheldrick, 1996)'
_computing_structure_solution 'SHELXS97 (Sheldrick, 1997)'
_diffrn_ambient_temperature 293
_diffrn_detector_area_resol_mean 5.5
_diffrn_measured_fraction_theta_full 0.952
_diffrn_measured_fraction_theta_max 0.952
_diffrn_measurement_device_type 'Bruker AXS SMART 2K/Platform'
_diffrn_measurement_method '\w scan'
_diffrn_radiation_monochromator graphite
_diffrn_radiation_source 'normal-focus xray tube'
_diffrn_radiation_type 'Cu K\a'
_diffrn_radiation_wavelength 1.54178
_diffrn_reflns_av_R_equivalents 0.0506
_diffrn_reflns_av_sigmaI/netI 0.0137
_diffrn_reflns_limit_h_max 6
_diffrn_reflns_limit_h_min -7
_diffrn_reflns_limit_k_max 11
_diffrn_reflns_limit_k_min -11
_diffrn_reflns_limit_l_max 20
_diffrn_reflns_limit_l_min -20
_diffrn_reflns_number 13122
_diffrn_reflns_theta_full 73.27
_diffrn_reflns_theta_max 73.27
_diffrn_reflns_theta_min 2.66
_diffrn_standards_decay_% 0.3
_diffrn_standards_number 101
_exptl_absorpt_coefficient_mu 2.074
_exptl_absorpt_correction_T_max 0.9400
_exptl_absorpt_correction_T_min 0.5500
_exptl_absorpt_correction_type multi-scan
_exptl_absorpt_process_details 'SADABS (Sheldrick, 1996)'
_exptl_crystal_colour colourless
_exptl_crystal_density_diffrn 1.1591
_exptl_crystal_density_meas ?
_exptl_crystal_density_method none
_exptl_crystal_description plate
_exptl_crystal_F_000 388.0
_exptl_crystal_size_max 0.42
_exptl_crystal_size_mid 0.36
_exptl_crystal_size_min 0.04
_refine_diff_density_max 0.377
_refine_diff_density_min -0.299
_refine_diff_density_rms 0.062
_refine_ls_extinction_method none
_refine_ls_goodness_of_fit_all 1.088
_refine_ls_goodness_of_fit_ref 1.126
_refine_ls_hydrogen_treatment constr
_refine_ls_matrix_type full
_refine_ls_number_parameters 216
_refine_ls_number_reflns 3931
_refine_ls_number_restraints 0
_refine_ls_restrained_S_all 1.088
_refine_ls_restrained_S_obs 1.126
_refine_ls_R_factor_all 0.0682
_refine_ls_R_factor_gt 0.0643
_refine_ls_shift/su_max 0.008
_refine_ls_shift/su_mean 0.000
_refine_ls_structure_factor_coef Fsqd
_refine_ls_weighting_details 'w=1/[\s^2^(Fo^2^)+(0.1243P)^2^+0.1068P] where P=(Fo^2^+2Fc^2^)/3'
_refine_ls_weighting_scheme calc
_refine_ls_wR_factor_all 0.2033
_refine_ls_wR_factor_ref 0.1991
_reflns_number_gt 3536
_reflns_number_total 3931
_reflns_threshold_expression >2\s(I)
_cod_data_source_file jo502181a_si_002.cif
_cod_data_source_block guin14
_cod_depositor_comments
;
The following automatic conversions were performed:

'_symmetry_cell_setting' value 'Triclinic' changed to 'triclinic'
according to
/home/saulius/struct/COD-crude-data--automatic-downloads/rss-feeds/ACS/lib/dictionaries/cif_core.dic
dictionary named 'cif_core.dic' version 2.4.2 from 2011-04-26.

Automatic conversion script
Id: cif_fix_values 2827 2014-09-09 07:05:25Z andrius 

 Adding full bibliography for 4030080--4030081.cif.

The following automatic conversions were performed:

'_exptl_crystal_density_meas' value 'not measured' was changed to '?'
- the value is perceived as not measured.

Automatic conversion script
Id: cif_fix_values 3008 2015-01-20 13:52:24Z robertas 
;
_cod_original_cell_volume 1027.34(2)
_cod_database_code 4030080

loop_
_symmetry_equiv_pos_as_xyz
'x, y, z'
'-x, -y, -z'

loop_
_atom_site_label
_atom_site_type_symbol
_atom_site_fract_x
_atom_site_fract_y
_atom_site_fract_z
_atom_site_U_iso_or_equiv
_atom_site_adp_type
_atom_site_occupancy
_atom_site_calc_flag
_atom_site_refinement_flags
S S 0.75449(16) -0.20352(9) 0.16386(5) 0.0734(3) Uani 1 d .
Si Si 1.07314(14) 0.17745(9) 0.19535(5) 0.0617(3) Uani 1 d .
O O 0.8906(3) 0.1008(2) 0.24401(12) 0.0578(5) Uani 1 d .
O7 O 0.3889(3) -0.2355(3) 0.33973(17) 0.0800(7) Uani 1 d .
O9 O 0.7215(4) -0.5393(3) 0.48171(15) 0.0736(7) Uani 1 d .
N6 N 0.7162(4) -0.2507(2) 0.31829(14) 0.0517(5) Uani 1 d .
N8 N 0.5617(4) -0.3851(3) 0.41065(14) 0.0546(6) Uani 1 d .
H8 H 0.4583 -0.4068 0.4357 0.082 Uiso 1 calc R
C1 C 0.7230(5) -0.1355(3) 0.26357(16) 0.0551(6) Uani 1 d .
H1 H 0.5904 -0.1020 0.2589 0.066 Uiso 1 calc R
C2 C 0.8978(5) -0.0072(3) 0.29822(16) 0.0574(7) Uani 1 d .
H2 H 1.0321 -0.0381 0.3017 0.069 Uiso 1 calc R
C3 C 0.8722(8) 0.0526(4) 0.3820(2) 0.0866(12) Uani 1 d .
H3 H 0.8574 -0.0289 0.4149 0.104 Uiso 1 calc R
C4 C 0.6796(12) 0.1154(7) 0.3812(4) 0.136(2) Uani 1 d .
H4A H 0.6728 0.1529 0.4349 0.204 Uiso 1 calc R
H4B H 0.5596 0.0419 0.3619 0.204 Uiso 1 calc R
H4C H 0.6831 0.1915 0.3464 0.204 Uiso 1 calc R
C5 C 1.0655(11) 0.1566(6) 0.4217(3) 0.134(2) Uani 1 d .
H5A H 1.0803 0.2416 0.3935 0.201 Uiso 1 calc R
H5B H 1.1846 0.1124 0.4200 0.201 Uiso 1 calc R
H5C H 1.0547 0.1821 0.4767 0.201 Uiso 1 calc R
C7 C 0.5436(4) -0.2858(3) 0.35512(18) 0.0555(7) Uani 1 d .
C9 C 0.7267(5) -0.4538(3) 0.43056(17) 0.0544(6) Uani 1 d .
C10 C 0.8944(5) -0.4156(4) 0.38681(19) 0.0618(7) Uani 1 d .
H10 H 1.0099 -0.4593 0.3949 0.074 Uiso 1 calc R
C11 C 0.8838(5) -0.3171(3) 0.33438(18) 0.0564(7) Uani 1 d .
H11 H 0.9955 -0.2920 0.3074 0.068 Uiso 1 calc R
C12 C 0.5139(8) -0.3291(5) 0.1362(3) 0.0977(13) Uani 1 d .
H12A H 0.5149 -0.4085 0.1686 0.147 Uiso 1 calc R
H12B H 0.4972 -0.3636 0.0803 0.147 Uiso 1 calc R
H12C H 0.4008 -0.2823 0.1448 0.147 Uiso 1 calc R
C13 C 1.2531(8) 0.3311(5) 0.2590(3) 0.1026(15) Uani 1 d .
H13A H 1.1746 0.3995 0.2767 0.154 Uiso 1 calc R
H13B H 1.3519 0.3766 0.2280 0.154 Uiso 1 calc R
H13C H 1.3253 0.2960 0.3051 0.154 Uiso 1 calc R
C14 C 1.2296(7) 0.0447(5) 0.1649(3) 0.0869(11) Uani 1 d .
H14A H 1.2841 0.0019 0.2115 0.130 Uiso 1 calc R
H14B H 1.3423 0.0925 0.1410 0.130 Uiso 1 calc R
H14C H 1.1432 -0.0288 0.1265 0.130 Uiso 1 calc R
C15 C 0.9288(7) 0.2473(4) 0.1061(2) 0.0768(10) Uani 1 d .
C16 C 0.8139(12) 0.3622(6) 0.1353(4) 0.134(2) Uani 1 d .
H16A H 0.7381 0.3961 0.0896 0.201 Uiso 1 calc R
H16B H 0.9126 0.4410 0.1653 0.201 Uiso 1 calc R
H16C H 0.7190 0.3216 0.1691 0.201 Uiso 1 calc R
C17 C 0.7711(8) 0.1260(5) 0.0554(3) 0.0933(12) Uani 1 d .
H17A H 0.6754 0.0822 0.0880 0.140 Uiso 1 calc R
H17B H 0.8423 0.0552 0.0350 0.140 Uiso 1 calc R
H17C H 0.6965 0.1642 0.0111 0.140 Uiso 1 calc R
C18 C 1.0831(11) 0.3113(7) 0.0521(3) 0.136(2) Uani 1 d .
H18A H 1.1299 0.2348 0.0241 0.204 Uiso 1 calc R
H18B H 1.2001 0.3735 0.0848 0.204 Uiso 1 calc R
H18C H 1.0155 0.3653 0.0136 0.204 Uiso 1 calc R

loop_
_atom_site_aniso_label
_atom_site_aniso_U_11
_atom_site_aniso_U_22
_atom_site_aniso_U_33
_atom_site_aniso_U_23
_atom_site_aniso_U_13
_atom_site_aniso_U_12
S 0.1041(7) 0.0573(5) 0.0495(4) 0.0070(3) 0.0107(4) -0.0086(4)
Si 0.0697(5) 0.0505(5) 0.0618(5) 0.0101(4) 0.0142(4) -0.0015(4)
O 0.0716(13) 0.0456(10) 0.0568(11) 0.0128(8) 0.0140(9) 0.0064(9)
O7 0.0529(13) 0.0940(18) 0.1033(18) 0.0496(15) 0.0186(11) 0.0216(11)
O9 0.0782(15) 0.0777(15) 0.0776(14) 0.0427(12) 0.0262(12) 0.0242(12)
N6 0.0517(12) 0.0518(12) 0.0546(12) 0.0213(10) 0.0117(9) 0.0093(9)
N8 0.0486(12) 0.0576(13) 0.0587(13) 0.0217(11) 0.0124(9) 0.0040(10)
C1 0.0651(16) 0.0477(14) 0.0500(14) 0.0171(11) 0.0061(12) 0.0026(12)
C2 0.0703(18) 0.0494(15) 0.0482(14) 0.0113(11) 0.0062(12) 0.0003(12)
C3 0.131(3) 0.069(2) 0.0485(17) 0.0054(15) 0.0151(19) -0.013(2)
C4 0.190(6) 0.115(4) 0.108(4) -0.025(3) 0.068(4) 0.020(4)
C5 0.195(6) 0.110(4) 0.063(2) -0.006(2) -0.013(3) -0.032(4)
C7 0.0488(15) 0.0559(15) 0.0619(15) 0.0207(13) 0.0080(12) 0.0051(11)
C9 0.0577(15) 0.0536(15) 0.0528(14) 0.0162(12) 0.0098(11) 0.0084(12)
C10 0.0606(17) 0.0670(18) 0.0663(17) 0.0239(14) 0.0176(13) 0.0221(14)
C11 0.0528(15) 0.0614(16) 0.0587(16) 0.0176(13) 0.0159(12) 0.0109(12)
C12 0.109(3) 0.072(2) 0.091(3) -0.005(2) -0.014(2) -0.010(2)
C13 0.109(3) 0.077(3) 0.101(3) -0.001(2) 0.012(3) -0.029(2)
C14 0.079(2) 0.094(3) 0.093(3) 0.013(2) 0.026(2) 0.019(2)
C15 0.105(3) 0.0587(18) 0.070(2) 0.0251(16) 0.0212(19) 0.0119(18)
C16 0.203(7) 0.103(4) 0.117(4) 0.025(3) 0.015(4) 0.088(4)
C17 0.106(3) 0.095(3) 0.073(2) 0.025(2) -0.002(2) 0.010(2)
C18 0.166(5) 0.128(4) 0.101(3) 0.052(3) 0.034(3) -0.0343(6)

loop_
_atom_type_symbol
_atom_type_description
_atom_type_scat_dispersion_real
_atom_type_scat_dispersion_imag
_atom_type_scat_source
C C 0.0181 0.0091 'International Tables Vol C Tables 4.2.6.8 and 6.1.1.4'
H H 0.0000 0.0000 'International Tables Vol C Tables 4.2.6.8 and 6.1.1.4'
N N 0.0311 0.0180 'International Tables Vol C Tables 4.2.6.8 and 6.1.1.4'
O O 0.0492 0.0322 'International Tables Vol C Tables 4.2.6.8 and 6.1.1.4'
Si Si 0.2541 0.3302 'International Tables Vol C Tables 4.2.6.8 and 6.1.1.4'
S S 0.3331 0.5567 'International Tables Vol C Tables 4.2.6.8 and 6.1.1.4'

loop_
_geom_angle_atom_site_label_1
_geom_angle_atom_site_label_2
_geom_angle_atom_site_label_3
_geom_angle
_geom_angle_publ_flag
C12 S C1 99.6(2) y
O Si C14 110.42(15) y
O Si C13 111.63(18) y
C14 Si C13 108.2(2) y
O Si C15 104.95(15) y
C14 Si C15 112.37(19) y
C13 Si C15 109.3(2) y
C2 O Si 129.2(2) y
C11 N6 C7 121.1(2) y
C11 N6 C1 119.7(2) y
C7 N6 C1 119.1(2) y
C7 N8 C9 127.4(2) y
C7 N8 H8 116.3 ?
C9 N8 H8 116.3 ?
N6 C1 C2 110.6(2) y
N6 C1 S 110.6(2) y
C2 C1 S 111.1(2) y
N6 C1 H1 108.2 ?
C2 C1 H1 108.2 ?
S C1 H1 108.2 ?
O C2 C3 109.9(3) y
O C2 C1 107.5(2) y
C3 C2 C1 111.7(3) y
O C2 H2 109.2 ?
C3 C2 H2 109.2 ?
C1 C2 H2 109.2 ?
C4 C3 C5 112.5(5) y
C4 C3 C2 113.0(4) y
C5 C3 C2 110.7(4) y
C4 C3 H3 106.8 ?
C5 C3 H3 106.8 ?
C2 C3 H3 106.8 ?
C3 C4 H4A 109.5 ?
C3 C4 H4B 109.5 ?
H4A C4 H4B 109.5 ?
C3 C4 H4C 109.5 ?
H4A C4 H4C 109.5 ?
H4B C4 H4C 109.5 ?
C3 C5 H5A 109.5 ?
C3 C5 H5B 109.5 ?
H5A C5 H5B 109.5 ?
C3 C5 H5C 109.5 ?
H5A C5 H5C 109.5 ?
H5B C5 H5C 109.5 ?
O7 C7 N8 122.5(2) y
O7 C7 N6 123.2(2) y
N8 C7 N6 114.3(2) y
O9 C9 N8 120.2(3) y
O9 C9 C10 125.4(3) y
N8 C9 C10 114.4(2) y
C11 C10 C9 119.5(3) y
C11 C10 H10 120.2 ?
C9 C10 H10 120.2 ?
C10 C11 N6 123.2(3) y
C10 C11 H11 118.4 ?
N6 C11 H11 118.4 ?
S C12 H12A 109.5 ?
S C12 H12B 109.5 ?
H12A C12 H12B 109.5 ?
S C12 H12C 109.5 ?
H12A C12 H12C 109.5 ?
H12B C12 H12C 109.5 ?
Si C13 H13A 109.5 ?
Si C13 H13B 109.5 ?
H13A C13 H13B 109.5 ?
Si C13 H13C 109.5 ?
H13A C13 H13C 109.5 ?
H13B C13 H13C 109.5 ?
Si C14 H14A 109.5 ?
Si C14 H14B 109.5 ?
H14A C14 H14B 109.5 ?
Si C14 H14C 109.5 ?
H14A C14 H14C 109.5 ?
H14B C14 H14C 109.5 ?
C17 C15 C16 108.9(4) y
C17 C15 C18 107.7(4) y
C16 C15 C18 110.1(4) y
C17 C15 Si 110.8(2) y
C16 C15 Si 109.7(3) y
C18 C15 Si 109.7(3) y
C15 C16 H16A 109.5 ?
C15 C16 H16B 109.5 ?
H16A C16 H16B 109.5 ?
C15 C16 H16C 109.5 ?
H16A C16 H16C 109.5 ?
H16B C16 H16C 109.5 ?
C15 C17 H17A 109.5 ?
C15 C17 H17B 109.5 ?
H17A C17 H17B 109.5 ?
C15 C17 H17C 109.5 ?
H17A C17 H17C 109.5 ?
H17B C17 H17C 109.5 ?
C15 C18 H18A 109.5 ?
C15 C18 H18B 109.5 ?
H18A C18 H18B 109.5 ?
C15 C18 H18C 109.5 ?
H18A C18 H18C 109.5 ?
H18B C18 H18C 109.5 ?

loop_
_geom_bond_atom_site_label_1
_geom_bond_atom_site_label_2
_geom_bond_distance
_geom_bond_publ_flag
S C12 1.793(4) y
S C1 1.815(3) y
Si O 1.653(2) y
Si C14 1.860(4) y
Si C13 1.870(4) y
Si C15 1.882(4) y
O C2 1.420(3) y
O7 C7 1.207(4) y
O9 C9 1.223(3) y
N6 C11 1.372(4) y
N6 C7 1.383(4) y
N6 C1 1.476(3) y
N8 C7 1.379(3) y
N8 C9 1.380(4) y
N8 H8 0.8600 ?
C1 C2 1.539(4) y
C1 H1 0.9800 ?
C2 C3 1.532(5) y
C2 H2 0.9800 ?
C3 C4 1.500(8) y
C3 C5 1.508(7) y
C3 H3 0.9800 ?
C4 H4A 0.9600 ?
C4 H4B 0.9600 ?
C4 H4C 0.9600 ?
C5 H5A 0.9600 ?
C5 H5B 0.9600 ?
C5 H5C 0.9600 ?
C9 C10 1.432(4) y
C10 C11 1.332(4) y
C10 H10 0.9300 ?
C11 H11 0.9300 ?
C12 H12A 0.9600 ?
C12 H12B 0.9600 ?
C12 H12C 0.9600 ?
C13 H13A 0.9600 ?
C13 H13B 0.9600 ?
C13 H13C 0.9600 ?
C14 H14A 0.9600 ?
C14 H14B 0.9600 ?
C14 H14C 0.9600 ?
C15 C17 1.525(6) y
C15 C16 1.531(6) y
C15 C18 1.543(6) y
C16 H16A 0.9600 ?
C16 H16B 0.9600 ?
C16 H16C 0.9600 ?
C17 H17A 0.9600 ?
C17 H17B 0.9600 ?
C17 H17C 0.9600 ?
C18 H18A 0.9600 ?
C18 H18B 0.9600 ?
C18 H18C 0.9600 ?

loop_
_geom_hbond_atom_site_label_D
_geom_hbond_atom_site_label_H
_geom_hbond_distance_DH
_geom_hbond_distance_HA
_geom_hbond_angle_DHA
_geom_hbond_distance_DA
_geom_hbond_atom_site_label_A
_geom_hbond_site_symmetry_A
_geom_hbond_publ_flag
N8 H8 0.86 2.00 164.6 2.838(3) O9 2_646 y

loop_
_geom_torsion_atom_site_label_1
_geom_torsion_atom_site_label_2
_geom_torsion_atom_site_label_3
_geom_torsion_atom_site_label_4
_geom_torsion
_geom_torsion_publ_flag
C14 Si O C2 35.8(3) y
C13 Si O C2 -84.6(3) y
C15 Si O C2 157.1(2) y
C11 N6 C1 C2 -62.4(4) y
C7 N6 C1 C2 115.0(3) y
C11 N6 C1 S 61.1(3) y
C7 N6 C1 S -121.5(3) y
C12 S C1 N6 64.8(3) y
C12 S C1 C2 -172.0(2) y
Si O C2 C3 116.4(3) y
Si O C2 C1 -121.8(2) y
N6 C1 C2 O -178.1(2) y
S C1 C2 O 58.7(3) y
N6 C1 C2 C3 -57.4(4) y
S C1 C2 C3 179.4(2) y
O C2 C3 C4 54.7(4) y
C1 C2 C3 C4 -64.5(4) y
O C2 C3 C5 -72.4(5) y
C1 C2 C3 C5 168.4(4) y
C9 N8 C7 O7 177.2(3) y
C9 N8 C7 N6 -2.1(5) y
C11 N6 C7 O7 -176.2(3) y
C1 N6 C7 O7 6.5(5) y
C11 N6 C7 N8 3.1(4) y
C1 N6 C7 N8 -174.2(2) y
C7 N8 C9 O9 179.5(3) y
C7 N8 C9 C10 -0.6(5) y
O9 C9 C10 C11 -177.8(3) y
N8 C9 C10 C11 2.3(5) y
C9 C10 C11 N6 -1.4(5) y
C7 N6 C11 C10 -1.5(5) y
C1 N6 C11 C10 175.8(3) y
O Si C15 C17 -56.9(3) y
C14 Si C15 C17 63.2(4) y
C13 Si C15 C17 -176.7(3) y
O Si C15 C16 63.3(4) y
C14 Si C15 C16 -176.6(4) y
C13 Si C15 C16 -56.5(4) y
O Si C15 C18 -175.6(3) y
C14 Si C15 C18 -55.6(4) y
C13 Si C15 C18 64.6(4) y
